data_4515953
loop_
_publ_author_name
'Aghazadeh Meshgi, Mohammad'
'Zaitsev, Kirill V.'
'Vener, Mikhail V.'
'Churakov, Andrei V.'
'Baumgartner, Judith'
'Marschner, Christoph'

_publ_section_title
;
 Hypercoordinated Oligosilanes Based on Aminotrisphenols.
;
_journal_issue 8
_journal_name_full 'ACS omega'
_journal_page_first 10317
_journal_page_last 10330
_journal_paper_doi 10.1021/acsomega.8b01402
_journal_volume 3
_journal_year 2018
_chemical_formula_sum 'C37 H69 N O3 Si10'
_chemical_formula_weight 856.83
_space_group_IT_number 14
_space_group_name_Hall '-P 2ybc'
_space_group_name_H-M_alt 'P 1 21/c 1'
_symmetry_cell_setting monoclinic
_symmetry_space_group_name_H-M 'P 1 21/c 1'
_atom_sites_solution_hydrogens geom
_atom_sites_solution_primary direct
_atom_sites_solution_secondary difmap
_audit_creation_method SHELXL-97
_cell_angle_alpha 90.00
_cell_angle_beta 92.701(3)
_cell_angle_gamma 90.00
_cell_formula_units_Z 4
_cell_length_a 19.675(4)
_cell_length_b 13.965(3)
_cell_length_c 18.335(3)
_cell_measurement_reflns_used 16401
_cell_measurement_temperature 100(2)
_cell_measurement_theta_max 52.506
_cell_measurement_theta_min 4.814
_cell_volume 5032.2(17)
_computing_cell_refinement 'Bruker XSCANS'
_computing_data_collection 'Bruker XSCANS'
_computing_data_reduction 'Bruker SHELXTL'
_computing_molecular_graphics 'Bruker SHELXTL'
_computing_publication_material 'Bruker SHELXTL'
_computing_structure_refinement 'SHELXL-97 (Sheldrick, 1997)'
_computing_structure_solution 'SHELXS-97 (Sheldrick, 1990)'
_diffrn_ambient_temperature 100(2)
_diffrn_measured_fraction_theta_full 0.997
_diffrn_measured_fraction_theta_max 0.997
_diffrn_measurement_device_type 'SMART APEX''
_diffrn_measurement_method '\w scans'
_diffrn_radiation_monochromator graphite
_diffrn_radiation_source 'fine-focus sealed tube'
_diffrn_radiation_type MoK\a
_diffrn_radiation_wavelength 0.71073
_diffrn_reflns_av_R_equivalents 0.0317
_diffrn_reflns_av_sigmaI/netI 0.0297
_diffrn_reflns_limit_h_max 24
_diffrn_reflns_limit_h_min -24
_diffrn_reflns_limit_k_max 17
_diffrn_reflns_limit_k_min -17
_diffrn_reflns_limit_l_max 22
_diffrn_reflns_limit_l_min -22
_diffrn_reflns_number 39582
_diffrn_reflns_theta_full 26.36
_diffrn_reflns_theta_max 26.36
_diffrn_reflns_theta_min 1.79
_exptl_absorpt_coefficient_mu 0.293
_exptl_absorpt_correction_T_max 0.9437
_exptl_absorpt_correction_T_min 0.8819
_exptl_absorpt_correction_type multi-scan
_exptl_absorpt_process_details SADABS
_exptl_crystal_colour colorless
_exptl_crystal_density_diffrn 1.131
_exptl_crystal_density_method 'not measured'
_exptl_crystal_description blocks
_exptl_crystal_F_000 1848
_exptl_crystal_size_max 0.44
_exptl_crystal_size_mid 0.32
_exptl_crystal_size_min 0.20
_refine_diff_density_max 0.526
_refine_diff_density_min -0.239
_refine_diff_density_rms 0.071
_refine_ls_extinction_method none
_refine_ls_goodness_of_fit_ref 1.124
_refine_ls_hydrogen_treatment constr
_refine_ls_matrix_type full
_refine_ls_number_parameters 479
_refine_ls_number_reflns 10245
_refine_ls_number_restraints 0
_refine_ls_restrained_S_all 1.124
_refine_ls_R_factor_all 0.0550
_refine_ls_R_factor_gt 0.0487
_refine_ls_shift/su_max 0.001
_refine_ls_shift/su_mean 0.000
_refine_ls_structure_factor_coef Fsqd
_refine_ls_weighting_details 'calc w=1/[\s^2^(Fo^2^)+(0.0609P)^2^+3.4350P] where P=(Fo^2^+2Fc^2^)/3'
_refine_ls_weighting_scheme calc
_refine_ls_wR_factor_gt 0.1192
_refine_ls_wR_factor_ref 0.1230
_reflns_number_gt 9227
_reflns_number_total 10245
_reflns_threshold_expression >2sigma(I)
_cod_data_source_file ao8b01402_si_002.cif
_cod_data_source_block 1226
_cod_original_cell_volume 5032.0(15)
_cod_original_sg_symbol_H-M P2(1)/c
_cod_database_code 4515953

loop_
_symmetry_equiv_pos_as_xyz
'x, y, z'
'-x, y+1/2, -z+1/2'
'-x, -y, -z'
'x, -y-1/2, z-1/2'

loop_
_atom_site_label
_atom_site_type_symbol
_atom_site_fract_x
_atom_site_fract_y
_atom_site_fract_z
_atom_site_U_iso_or_equiv
_atom_site_adp_type
_atom_site_occupancy
_atom_site_symmetry_multiplicity
_atom_site_calc_flag
_atom_site_refinement_flags
C1 C -0.00299(10) 0.61464(15) 0.16564(11) 0.0169(4) Uani 1 1 d .
C2 C -0.04654(11) 0.68757(15) 0.14203(12) 0.0219(5) Uani 1 1 d .
H2 H -0.0291 0.7452 0.1228 0.026 Uiso 1 1 calc R
C3 C -0.11620(11) 0.67473(17) 0.14704(13) 0.0256(5) Uani 1 1 d .
H3 H -0.1465 0.7247 0.1320 0.031 Uiso 1 1 calc R
C4 C -0.14197(11) 0.59007(17) 0.17364(13) 0.0263(5) Uani 1 1 d .
H4 H -0.1897 0.5820 0.1764 0.032 Uiso 1 1 calc R
C5 C -0.09807(11) 0.51687(16) 0.19628(12) 0.0214(4) Uani 1 1 d .
H5 H -0.1156 0.4584 0.2141 0.026 Uiso 1 1 calc R
C6 C -0.02865(10) 0.52995(14) 0.19256(11) 0.0161(4) Uani 1 1 d .
C7 C 0.06715(10) 0.37039(15) 0.11953(11) 0.0183(4) Uani 1 1 d .
C8 C 0.07074(11) 0.29004(17) 0.07541(12) 0.0241(5) Uani 1 1 d .
H8 H 0.0987 0.2898 0.0345 0.029 Uiso 1 1 calc R
C9 C 0.03277(12) 0.21001(16) 0.09215(13) 0.0265(5) Uani 1 1 d .
H9 H 0.0352 0.1544 0.0626 0.032 Uiso 1 1 calc R
C10 C -0.00850(12) 0.20955(15) 0.15091(12) 0.0236(5) Uani 1 1 d .
H10 H -0.0334 0.1536 0.1621 0.028 Uiso 1 1 calc R
C11 C -0.01356(11) 0.29108(15) 0.19374(11) 0.0192(4) Uani 1 1 d .
H11 H -0.0421 0.2916 0.2341 0.023 Uiso 1 1 calc R
C12 C 0.02361(10) 0.37153(14) 0.17681(11) 0.0157(4) Uani 1 1 d .
C13 C 0.10920(10) 0.48244(14) 0.30891(11) 0.0162(4) Uani 1 1 d .
C14 C 0.13440(11) 0.48411(15) 0.38097(12) 0.0204(4) Uani 1 1 d .
H14 H 0.1807 0.4993 0.3925 0.024 Uiso 1 1 calc R
C15 C 0.09045(12) 0.46304(15) 0.43584(12) 0.0218(5) Uani 1 1 d .
H15 H 0.1071 0.4631 0.4853 0.026 Uiso 1 1 calc R
C16 C 0.02266(11) 0.44187(15) 0.41951(11) 0.0207(4) Uani 1 1 d .
H16 H -0.0068 0.4283 0.4577 0.025 Uiso 1 1 calc R
C17 C -0.00224(11) 0.44044(14) 0.34753(11) 0.0180(4) Uani 1 1 d .
H17 H -0.0488 0.4266 0.3362 0.022 Uiso 1 1 calc R
C18 C 0.04148(10) 0.45942(13) 0.29251(11) 0.0149(4) Uani 1 1 d .
C19 C 0.25593(14) 0.7363(2) -0.03071(14) 0.0369(6) Uani 1 1 d .
H19A H 0.2787 0.6803 -0.0505 0.055 Uiso 1 1 calc R
H19B H 0.2885 0.7729 0.0003 0.055 Uiso 1 1 calc R
H19C H 0.2384 0.7768 -0.0710 0.055 Uiso 1 1 calc R
C20 C 0.12108(14) 0.62469(19) -0.03267(14) 0.0345(6) Uani 1 1 d .
H20A H 0.0810 0.6108 -0.0047 0.052 Uiso 1 1 calc R
H20B H 0.1422 0.5645 -0.0471 0.052 Uiso 1 1 calc R
H20C H 0.1073 0.6614 -0.0764 0.052 Uiso 1 1 calc R
C21 C 0.13891(13) 0.80684(16) 0.05482(14) 0.0292(5) Uani 1 1 d .
H21A H 0.1197 0.8408 0.0118 0.044 Uiso 1 1 calc R
H21B H 0.1714 0.8485 0.0816 0.044 Uiso 1 1 calc R
H21C H 0.1022 0.7891 0.0866 0.044 Uiso 1 1 calc R
C22 C 0.19812(14) 0.7772(2) 0.25775(15) 0.0381(6) Uani 1 1 d .
H22A H 0.1685 0.7337 0.2837 0.057 Uiso 1 1 calc R
H22B H 0.1715 0.8099 0.2187 0.057 Uiso 1 1 calc R
H22C H 0.2177 0.8247 0.2920 0.057 Uiso 1 1 calc R
C23 C 0.31441(12) 0.64010(18) 0.29330(12) 0.0272(5) Uani 1 1 d .
H23A H 0.3527 0.6049 0.2739 0.041 Uiso 1 1 calc R
H23B H 0.2831 0.5950 0.3152 0.041 Uiso 1 1 calc R
H23C H 0.3315 0.6856 0.3305 0.041 Uiso 1 1 calc R
C24 C 0.32924(14) 0.79303(18) 0.17681(15) 0.0351(6) Uani 1 1 d .
H24A H 0.3474 0.8365 0.2149 0.053 Uiso 1 1 calc R
H24B H 0.3054 0.8302 0.1381 0.053 Uiso 1 1 calc R
H24C H 0.3668 0.7574 0.1562 0.053 Uiso 1 1 calc R
C25 C 0.26590(13) 0.45027(17) -0.00773(13) 0.0292(5) Uani 1 1 d .
H25A H 0.2649 0.5066 -0.0396 0.044 Uiso 1 1 calc R
H25B H 0.2200 0.4232 -0.0063 0.044 Uiso 1 1 calc R
H25C H 0.2968 0.4023 -0.0267 0.044 Uiso 1 1 calc R
C26 C 0.38031(12) 0.55091(17) 0.08034(14) 0.0281(5) Uani 1 1 d .
H26A H 0.4124 0.5098 0.0556 0.042 Uiso 1 1 calc R
H26B H 0.3989 0.5664 0.1294 0.042 Uiso 1 1 calc R
H26C H 0.3731 0.6101 0.0524 0.042 Uiso 1 1 calc R
C27 C 0.23044(12) 0.29337(18) 0.18526(16) 0.0354(6) Uani 1 1 d .
H27A H 0.2392 0.2343 0.2130 0.053 Uiso 1 1 calc R
H27B H 0.2038 0.2785 0.1402 0.053 Uiso 1 1 calc R
H27C H 0.2050 0.3382 0.2147 0.053 Uiso 1 1 calc R
C28 C 0.35804(15) 0.3869(2) 0.25089(14) 0.0374(6) Uani 1 1 d .
H28A H 0.3285 0.4305 0.2769 0.056 Uiso 1 1 calc R
H28B H 0.4007 0.4196 0.2409 0.056 Uiso 1 1 calc R
H28C H 0.3679 0.3302 0.2811 0.056 Uiso 1 1 calc R
C29 C 0.25647(16) 0.0508(2) 0.0778(2) 0.0528(9) Uani 1 1 d .
H29A H 0.2234 0.0905 0.1023 0.079 Uiso 1 1 calc R
H29B H 0.2828 0.0131 0.1143 0.079 Uiso 1 1 calc R
H29C H 0.2324 0.0076 0.0433 0.079 Uiso 1 1 calc R
C30 C 0.26149(15) 0.19969(19) -0.04071(17) 0.0446(7) Uani 1 1 d .
H30A H 0.2372 0.1555 -0.0743 0.067 Uiso 1 1 calc R
H30B H 0.2906 0.2419 -0.0684 0.067 Uiso 1 1 calc R
H30C H 0.2285 0.2383 -0.0151 0.067 Uiso 1 1 calc R
C31 C 0.37161(17) 0.0511(2) -0.02678(18) 0.0524(8) Uani 1 1 d .
H31A H 0.4024 0.0151 0.0066 0.079 Uiso 1 1 calc R
H31B H 0.3983 0.0909 -0.0589 0.079 Uiso 1 1 calc R
H31C H 0.3436 0.0063 -0.0563 0.079 Uiso 1 1 calc R
C32 C 0.44992(13) 0.3380(2) -0.03890(14) 0.0344(6) Uani 1 1 d .
H32A H 0.4902 0.3619 -0.0625 0.052 Uiso 1 1 calc R
H32B H 0.4184 0.3911 -0.0315 0.052 Uiso 1 1 calc R
H32C H 0.4273 0.2894 -0.0700 0.052 Uiso 1 1 calc R
C33 C 0.53668(13) 0.1834(2) 0.03292(17) 0.0407(7) Uani 1 1 d .
H33A H 0.5738 0.2080 0.0044 0.061 Uiso 1 1 calc R
H33B H 0.5123 0.1330 0.0052 0.061 Uiso 1 1 calc R
H33C H 0.5554 0.1571 0.0792 0.061 Uiso 1 1 calc R
C34 C 0.52569(13) 0.37275(19) 0.11042(15) 0.0338(6) Uani 1 1 d .
H34A H 0.5448 0.3408 0.1543 0.051 Uiso 1 1 calc R
H34B H 0.4953 0.4244 0.1246 0.051 Uiso 1 1 calc R
H34C H 0.5627 0.3995 0.0828 0.051 Uiso 1 1 calc R
C35 C 0.45267(15) 0.00937(19) 0.16886(17) 0.0425(7) Uani 1 1 d .
H35A H 0.4711 -0.0299 0.2094 0.064 Uiso 1 1 calc R
H35B H 0.4886 0.0226 0.1350 0.064 Uiso 1 1 calc R
H35C H 0.4154 -0.0251 0.1431 0.064 Uiso 1 1 calc R
C36 C 0.49244(13) 0.1838(2) 0.25843(15) 0.0405(7) Uani 1 1 d .
H36A H 0.4773 0.2450 0.2781 0.061 Uiso 1 1 calc R
H36B H 0.5300 0.1949 0.2262 0.061 Uiso 1 1 calc R
H36C H 0.5079 0.1418 0.2987 0.061 Uiso 1 1 calc R
C37 C 0.35196(14) 0.0955(2) 0.27050(16) 0.0417(7) Uani 1 1 d .
H37A H 0.3710 0.0538 0.3093 0.063 Uiso 1 1 calc R
H37B H 0.3143 0.0625 0.2441 0.063 Uiso 1 1 calc R
H37C H 0.3351 0.1546 0.2921 0.063 Uiso 1 1 calc R
N1 N 0.02310(8) 0.46154(12) 0.21564(9) 0.0149(3) Uani 1 1 d .
O1 O 0.10734(7) 0.44831(11) 0.10839(8) 0.0197(3) Uani 1 1 d .
O2 O 0.06631(7) 0.62594(10) 0.16321(8) 0.0186(3) Uani 1 1 d .
O3 O 0.15002(7) 0.50573(11) 0.25357(7) 0.0179(3) Uani 1 1 d .
Si1 Si 0.22113(3) 0.60454(4) 0.12673(3) 0.01561(13) Uani 1 1 d .
Si2 Si 0.12276(3) 0.53640(4) 0.16852(3) 0.01479(13) Uani 1 1 d .
Si3 Si 0.18354(3) 0.69598(4) 0.02500(3) 0.02098(14) Uani 1 1 d .
Si4 Si 0.26832(3) 0.70680(4) 0.21727(3) 0.02072(14) Uani 1 1 d .
Si5 Si 0.29660(3) 0.48629(4) 0.08724(3) 0.01869(14) Uani 1 1 d .
Si6 Si 0.31371(3) 0.34921(4) 0.16191(3) 0.02237(14) Uani 1 1 d .
Si7 Si 0.37990(3) 0.22686(4) 0.10973(3) 0.02122(14) Uani 1 1 d .
Si8 Si 0.31521(4) 0.12962(5) 0.02736(4) 0.03267(17) Uani 1 1 d .
Si9 Si 0.47635(3) 0.28345(5) 0.05192(4) 0.02527(15) Uani 1 1 d .
Si10 Si 0.41990(3) 0.12545(5) 0.20536(4) 0.02887(16) Uani 1 1 d .

loop_
_atom_site_aniso_label
_atom_site_aniso_U_11
_atom_site_aniso_U_22
_atom_site_aniso_U_33
_atom_site_aniso_U_23
_atom_site_aniso_U_13
_atom_site_aniso_U_12
C1 0.0160(10) 0.0184(10) 0.0159(10) -0.0018(8) -0.0019(8) 0.0002(8)
C2 0.0257(11) 0.0161(10) 0.0237(11) 0.0018(8) -0.0018(9) 0.0022(9)
C3 0.0208(11) 0.0235(11) 0.0318(12) -0.0012(9) -0.0061(9) 0.0077(9)
C4 0.0165(10) 0.0313(13) 0.0310(12) -0.0030(10) -0.0012(9) 0.0021(9)
C5 0.0204(11) 0.0227(11) 0.0214(11) -0.0008(9) 0.0023(9) -0.0024(9)
C6 0.0177(10) 0.0162(10) 0.0142(9) -0.0026(8) -0.0013(8) 0.0029(8)
C7 0.0180(10) 0.0170(10) 0.0195(10) -0.0009(8) -0.0031(8) 0.0000(8)
C8 0.0243(11) 0.0269(12) 0.0210(11) -0.0066(9) 0.0012(9) -0.0003(9)
C9 0.0338(13) 0.0190(11) 0.0260(12) -0.0094(9) -0.0047(10) 0.0007(10)
C10 0.0288(12) 0.0133(10) 0.0281(12) 0.0013(9) -0.0045(9) -0.0040(9)
C11 0.0209(10) 0.0188(10) 0.0178(10) 0.0018(8) -0.0024(8) -0.0012(8)
C12 0.0171(10) 0.0124(9) 0.0172(10) -0.0019(8) -0.0032(8) 0.0021(8)
C13 0.0196(10) 0.0114(9) 0.0176(10) 0.0019(8) 0.0029(8) 0.0023(8)
C14 0.0203(10) 0.0182(10) 0.0223(11) 0.0012(8) -0.0031(8) 0.0004(8)
C15 0.0307(12) 0.0199(11) 0.0147(10) 0.0005(8) -0.0011(9) -0.0002(9)
C16 0.0278(11) 0.0164(10) 0.0183(10) -0.0004(8) 0.0059(9) -0.0015(9)
C17 0.0203(10) 0.0128(9) 0.0209(10) -0.0010(8) 0.0017(8) -0.0016(8)
C18 0.0202(10) 0.0084(9) 0.0161(10) -0.0003(7) -0.0010(8) 0.0022(8)
C19 0.0372(14) 0.0408(15) 0.0336(14) 0.0164(12) 0.0118(11) 0.0062(12)
C20 0.0380(14) 0.0333(14) 0.0306(13) -0.0013(11) -0.0147(11) 0.0060(11)
C21 0.0317(13) 0.0196(11) 0.0366(13) 0.0061(10) 0.0042(11) 0.0062(10)
C22 0.0321(13) 0.0459(16) 0.0358(14) -0.0173(12) -0.0043(11) 0.0162(12)
C23 0.0257(12) 0.0319(13) 0.0236(11) -0.0042(10) -0.0032(9) 0.0009(10)
C24 0.0342(14) 0.0257(13) 0.0447(15) 0.0004(11) -0.0058(12) -0.0099(11)
C25 0.0351(13) 0.0250(12) 0.0274(12) -0.0049(10) -0.0005(10) 0.0049(10)
C26 0.0217(11) 0.0244(12) 0.0389(14) -0.0006(10) 0.0086(10) -0.0005(9)
C27 0.0258(12) 0.0271(13) 0.0543(17) 0.0145(12) 0.0126(12) 0.0060(10)
C28 0.0495(16) 0.0339(14) 0.0281(13) -0.0023(11) -0.0044(12) 0.0060(12)
C29 0.0449(17) 0.0300(15) 0.081(2) 0.0125(15) -0.0207(16) -0.0145(13)
C30 0.0444(16) 0.0267(13) 0.0597(19) -0.0028(13) -0.0278(14) -0.0014(12)
C31 0.061(2) 0.0371(16) 0.0575(19) -0.0226(14) -0.0174(16) 0.0165(15)
C32 0.0333(13) 0.0425(15) 0.0277(13) 0.0041(11) 0.0047(10) -0.0011(12)
C33 0.0275(13) 0.0434(16) 0.0519(17) -0.0050(13) 0.0098(12) 0.0085(12)
C34 0.0287(13) 0.0343(14) 0.0384(14) 0.0005(11) 0.0002(11) -0.0069(11)
C35 0.0394(15) 0.0307(14) 0.0573(18) 0.0141(13) 0.0022(13) 0.0100(12)
C36 0.0283(13) 0.0573(18) 0.0351(14) 0.0115(13) -0.0070(11) 0.0043(12)
C37 0.0335(14) 0.0471(17) 0.0448(16) 0.0205(13) 0.0053(12) 0.0026(12)
N1 0.0175(8) 0.0127(8) 0.0144(8) -0.0004(6) -0.0013(7) 0.0002(7)
O1 0.0214(7) 0.0200(7) 0.0181(7) -0.0030(6) 0.0047(6) -0.0044(6)
O2 0.0153(7) 0.0145(7) 0.0260(8) 0.0029(6) 0.0002(6) -0.0010(6)
O3 0.0138(7) 0.0238(8) 0.0161(7) 0.0025(6) 0.0005(5) 0.0001(6)
Si1 0.0150(3) 0.0158(3) 0.0161(3) 0.0007(2) 0.0014(2) -0.0007(2)
Si2 0.0145(3) 0.0146(3) 0.0152(3) 0.0009(2) 0.0005(2) -0.0007(2)
Si3 0.0225(3) 0.0200(3) 0.0205(3) 0.0051(2) 0.0014(2) 0.0032(2)
Si4 0.0177(3) 0.0200(3) 0.0242(3) -0.0045(2) -0.0011(2) 0.0008(2)
Si5 0.0180(3) 0.0166(3) 0.0216(3) 0.0005(2) 0.0019(2) 0.0009(2)
Si6 0.0205(3) 0.0210(3) 0.0256(3) 0.0034(2) 0.0010(2) 0.0015(2)
Si7 0.0181(3) 0.0200(3) 0.0254(3) 0.0013(2) -0.0007(2) 0.0016(2)
Si8 0.0305(4) 0.0194(3) 0.0466(4) -0.0026(3) -0.0132(3) 0.0020(3)
Si9 0.0218(3) 0.0274(3) 0.0268(3) -0.0001(3) 0.0027(3) 0.0017(3)
Si10 0.0222(3) 0.0306(4) 0.0338(4) 0.0097(3) 0.0009(3) 0.0045(3)

loop_
_atom_type_symbol
_atom_type_description
_atom_type_scat_dispersion_real
_atom_type_scat_dispersion_imag
_atom_type_scat_source
C C 0.0033 0.0016 'International Tables Vol C Tables 4.2.6.8 and 6.1.1.4'
H H 0.0000 0.0000 'International Tables Vol C Tables 4.2.6.8 and 6.1.1.4'
N N 0.0061 0.0033 'International Tables Vol C Tables 4.2.6.8 and 6.1.1.4'
O O 0.0106 0.0060 'International Tables Vol C Tables 4.2.6.8 and 6.1.1.4'
Si Si 0.0817 0.0704 'International Tables Vol C Tables 4.2.6.8 and 6.1.1.4'

loop_
_geom_angle_atom_site_label_1
_geom_angle_atom_site_label_2
_geom_angle_atom_site_label_3
_geom_angle
O2 C1 C6 119.19(18)
O2 C1 C2 120.29(19)
C6 C1 C2 120.52(19)
C1 C2 C3 118.8(2)
C4 C3 C2 120.8(2)
C3 C4 C5 120.1(2)
C6 C5 C4 119.3(2)
C5 C6 C1 120.50(19)
C5 C6 N1 125.60(19)
C1 C6 N1 113.90(18)
O1 C7 C8 120.76(19)
O1 C7 C12 119.13(18)
C8 C7 C12 120.09(19)
C9 C8 C7 118.7(2)
C10 C9 C8 121.3(2)
C9 C10 C11 119.9(2)
C12 C11 C10 119.1(2)
C11 C12 C7 120.84(19)
C11 C12 N1 125.43(18)
C7 C12 N1 113.72(17)
O3 C13 C14 120.50(18)
O3 C13 C18 119.13(18)
C14 C13 C18 120.35(19)
C15 C14 C13 118.6(2)
C16 C15 C14 121.0(2)
C15 C16 C17 120.16(19)
C18 C17 C16 119.21(19)
C17 C18 C13 120.65(19)
C17 C18 N1 125.63(18)
C13 C18 N1 113.67(17)
C18 N1 C6 116.22(16)
C18 N1 C12 117.22(15)
C6 N1 C12 116.88(15)
C7 O1 Si2 125.19(13)
C1 O2 Si2 124.69(13)
C13 O3 Si2 125.33(13)
Si2 Si1 Si4 108.92(3)
Si2 Si1 Si3 104.41(3)
Si4 Si1 Si3 109.25(3)
Si2 Si1 Si5 111.20(3)
Si4 Si1 Si5 114.17(3)
Si3 Si1 Si5 108.42(3)
O1 Si2 O2 114.38(8)
O1 Si2 O3 117.71(8)
O2 Si2 O3 115.26(8)
O1 Si2 Si1 102.27(6)
O2 Si2 Si1 103.66(6)
O3 Si2 Si1 100.16(6)
C20 Si3 C21 107.48(12)
C20 Si3 C19 110.32(13)
C21 Si3 C19 106.78(12)
C20 Si3 Si1 109.46(9)
C21 Si3 Si1 110.58(8)
C19 Si3 Si1 112.10(9)
C23 Si4 C22 107.79(12)
C23 Si4 C24 108.49(11)
C22 Si4 C24 108.43(13)
C23 Si4 Si1 112.63(8)
C22 Si4 Si1 108.92(9)
C24 Si4 Si1 110.46(9)
C25 Si5 C26 107.96(11)
C25 Si5 Si1 106.96(8)
C26 Si5 Si1 104.47(8)
C25 Si5 Si6 110.43(8)
C26 Si5 Si6 108.93(8)
Si1 Si5 Si6 117.59(3)
C27 Si6 C28 106.89(13)
C27 Si6 Si5 111.40(8)
C28 Si6 Si5 108.74(9)
C27 Si6 Si7 107.04(9)
C28 Si6 Si7 107.99(9)
Si5 Si6 Si7 114.46(3)
Si9 Si7 Si8 109.10(4)
Si9 Si7 Si10 106.76(3)
Si8 Si7 Si10 106.33(4)
Si9 Si7 Si6 114.12(3)
Si8 Si7 Si6 112.47(3)
Si10 Si7 Si6 107.59(3)
C29 Si8 C30 107.12(14)
C29 Si8 C31 108.20(16)
C30 Si8 C31 106.37(15)
C29 Si8 Si7 110.44(11)
C30 Si8 Si7 113.35(9)
C31 Si8 Si7 111.11(10)
C33 Si9 C32 106.73(13)
C33 Si9 C34 106.55(13)
C32 Si9 C34 110.44(12)
C33 Si9 Si7 111.37(10)
C32 Si9 Si7 109.84(9)
C34 Si9 Si7 111.75(9)
C36 Si10 C35 107.09(14)
C36 Si10 C37 108.26(13)
C35 Si10 C37 107.48(14)
C36 Si10 Si7 110.12(9)
C35 Si10 Si7 111.16(10)
C37 Si10 Si7 112.52(9)

loop_
_geom_bond_atom_site_label_1
_geom_bond_atom_site_label_2
_geom_bond_distance
C1 O2 1.375(2)
C1 C6 1.386(3)
C1 C2 1.387(3)
C2 C3 1.390(3)
C3 C4 1.384(3)
C4 C5 1.389(3)
C5 C6 1.383(3)
C6 N1 1.445(3)
C7 O1 1.366(3)
C7 C8 1.387(3)
C7 C12 1.386(3)
C8 C9 1.387(3)
C9 C10 1.379(3)
C10 C11 1.389(3)
C11 C12 1.384(3)
C12 N1 1.445(2)
C13 O3 1.363(2)
C13 C14 1.389(3)
C13 C18 1.390(3)
C14 C15 1.389(3)
C15 C16 1.385(3)
C16 C17 1.386(3)
C17 C18 1.382(3)
C18 N1 1.439(2)
C19 Si3 1.878(3)
C20 Si3 1.870(3)
C21 Si3 1.874(2)
C22 Si4 1.876(2)
C23 Si4 1.875(2)
C24 Si4 1.876(3)
C25 Si5 1.884(2)
C26 Si5 1.887(2)
C27 Si6 1.882(2)
C28 Si6 1.888(3)
C29 Si8 1.871(3)
C30 Si8 1.873(3)
C31 Si8 1.877(3)
C32 Si9 1.882(3)
C33 Si9 1.876(3)
C34 Si9 1.884(3)
C35 Si10 1.879(3)
C36 Si10 1.875(3)
C37 Si10 1.881(3)
O1 Si2 1.6702(15)
O2 Si2 1.6723(15)
O3 Si2 1.6804(15)
Si1 Si2 2.3191(8)
Si1 Si4 2.3478(8)
Si1 Si3 2.3508(8)
Si1 Si5 2.3575(8)
Si5 Si6 2.3682(9)
Si6 Si7 2.3766(9)
Si7 Si9 2.3533(9)
Si7 Si8 2.3588(9)
Si7 Si10 2.3600(9)

loop_
_geom_torsion_atom_site_label_1
_geom_torsion_atom_site_label_2
_geom_torsion_atom_site_label_3
_geom_torsion_atom_site_label_4
_geom_torsion
O2 C1 C2 C3 -178.33(19)
C6 C1 C2 C3 1.1(3)
C1 C2 C3 C4 -1.3(3)
C2 C3 C4 C5 0.5(4)
C3 C4 C5 C6 0.6(3)
C4 C5 C6 C1 -0.9(3)
C4 C5 C6 N1 178.44(19)
O2 C1 C6 C5 179.42(18)
C2 C1 C6 C5 0.0(3)
O2 C1 C6 N1 0.1(3)
C2 C1 C6 N1 -179.37(18)
O1 C7 C8 C9 175.19(19)
C12 C7 C8 C9 -3.3(3)
C7 C8 C9 C10 0.6(3)
C8 C9 C10 C11 1.3(3)
C9 C10 C11 C12 -0.5(3)
C10 C11 C12 C7 -2.2(3)
C10 C11 C12 N1 179.33(19)
O1 C7 C12 C11 -174.41(18)
C8 C7 C12 C11 4.1(3)
O1 C7 C12 N1 4.3(3)
C8 C7 C12 N1 -177.24(18)
O3 C13 C14 C15 177.84(18)
C18 C13 C14 C15 -0.5(3)
C13 C14 C15 C16 -0.8(3)
C14 C15 C16 C17 0.7(3)
C15 C16 C17 C18 0.6(3)
C16 C17 C18 C13 -1.9(3)
C16 C17 C18 N1 -179.32(19)
O3 C13 C18 C17 -176.53(18)
C14 C13 C18 C17 1.8(3)
O3 C13 C18 N1 1.2(3)
C14 C13 C18 N1 179.53(18)
C17 C18 N1 C6 59.4(3)
C13 C18 N1 C6 -118.19(19)
C17 C18 N1 C12 -85.7(2)
C13 C18 N1 C12 96.7(2)
C5 C6 N1 C18 -81.7(2)
C1 C6 N1 C18 97.6(2)
C5 C6 N1 C12 63.5(3)
C1 C6 N1 C12 -117.20(19)
C11 C12 N1 C18 57.4(3)
C7 C12 N1 C18 -121.23(19)
C11 C12 N1 C6 -87.5(2)
C7 C12 N1 C6 93.9(2)
C8 C7 O1 Si2 -163.54(16)
C12 C7 O1 Si2 14.9(3)
C6 C1 O2 Si2 17.6(3)
C2 C1 O2 Si2 -163.00(16)
C14 C13 O3 Si2 -162.03(15)
C18 C13 O3 Si2 16.3(3)
C7 O1 Si2 O2 -88.37(17)
C7 O1 Si2 O3 51.74(18)
C7 O1 Si2 Si1 160.29(15)
C1 O2 Si2 O1 53.31(17)
C1 O2 Si2 O3 -87.79(16)
C1 O2 Si2 Si1 163.82(14)
C13 O3 Si2 O1 -86.18(17)
C13 O3 Si2 O2 53.59(18)
C13 O3 Si2 Si1 164.07(15)
Si4 Si1 Si2 O1 -166.65(6)
Si3 Si1 Si2 O1 76.74(6)
Si5 Si1 Si2 O1 -39.98(6)
Si4 Si1 Si2 O2 74.17(6)
Si3 Si1 Si2 O2 -42.45(6)
Si5 Si1 Si2 O2 -159.16(6)
Si4 Si1 Si2 O3 -45.16(6)
Si3 Si1 Si2 O3 -161.77(6)
Si5 Si1 Si2 O3 81.52(6)
Si2 Si1 Si3 C20 -44.54(10)
Si4 Si1 Si3 C20 -160.92(10)
Si5 Si1 Si3 C20 74.09(10)
Si2 Si1 Si3 C21 73.69(9)
Si4 Si1 Si3 C21 -42.70(9)
Si5 Si1 Si3 C21 -167.69(9)
Si2 Si1 Si3 C19 -167.28(10)
Si4 Si1 Si3 C19 76.33(11)
Si5 Si1 Si3 C19 -48.66(11)
Si2 Si1 Si4 C23 77.27(9)
Si3 Si1 Si4 C23 -169.25(9)
Si5 Si1 Si4 C23 -47.68(9)
Si2 Si1 Si4 C22 -42.25(11)
Si3 Si1 Si4 C22 71.22(11)
Si5 Si1 Si4 C22 -167.20(11)
Si2 Si1 Si4 C24 -161.24(9)
Si3 Si1 Si4 C24 -47.76(10)
Si5 Si1 Si4 C24 73.81(10)
Si2 Si1 Si5 C25 80.59(9)
Si4 Si1 Si5 C25 -155.67(9)
Si3 Si1 Si5 C25 -33.64(9)
Si2 Si1 Si5 C26 -165.10(9)
Si4 Si1 Si5 C26 -41.36(9)
Si3 Si1 Si5 C26 80.67(9)
Si2 Si1 Si5 Si6 -44.24(4)
Si4 Si1 Si5 Si6 79.49(4)
Si3 Si1 Si5 Si6 -158.47(3)
C25 Si5 Si6 C27 -71.81(13)
C26 Si5 Si6 C27 169.78(13)
Si1 Si5 Si6 C27 51.27(11)
C25 Si5 Si6 C28 170.63(13)
C26 Si5 Si6 C28 52.23(13)
Si1 Si5 Si6 C28 -66.28(10)
C25 Si5 Si6 Si7 49.79(9)
C26 Si5 Si6 Si7 -68.61(9)
Si1 Si5 Si6 Si7 172.88(3)
C27 Si6 Si7 Si9 167.20(10)
C28 Si6 Si7 Si9 -78.03(10)
Si5 Si6 Si7 Si9 43.23(5)
C27 Si6 Si7 Si8 42.22(10)
C28 Si6 Si7 Si8 157.00(10)
Si5 Si6 Si7 Si8 -81.74(4)
C27 Si6 Si7 Si10 -74.54(10)
C28 Si6 Si7 Si10 40.23(10)
Si5 Si6 Si7 Si10 161.49(3)
Si9 Si7 Si8 C29 160.67(11)
Si10 Si7 Si8 C29 45.87(12)
Si6 Si7 Si8 C29 -71.65(11)
Si9 Si7 Si8 C30 -79.13(13)
Si10 Si7 Si8 C30 166.06(12)
Si6 Si7 Si8 C30 48.54(13)
Si9 Si7 Si8 C31 40.59(13)
Si10 Si7 Si8 C31 -74.21(13)
Si6 Si7 Si8 C31 168.27(12)
Si8 Si7 Si9 C33 -67.30(11)
Si10 Si7 Si9 C33 47.22(11)
Si6 Si7 Si9 C33 165.96(11)
Si8 Si7 Si9 C32 50.72(10)
Si10 Si7 Si9 C32 165.24(10)
Si6 Si7 Si9 C32 -76.02(10)
Si8 Si7 Si9 C34 173.66(9)
Si10 Si7 Si9 C34 -71.82(10)
Si6 Si7 Si9 C34 46.91(10)
Si9 Si7 Si10 C36 46.27(11)
Si8 Si7 Si10 C36 162.65(10)
Si6 Si7 Si10 C36 -76.63(11)
Si9 Si7 Si10 C35 -72.24(11)
Si8 Si7 Si10 C35 44.14(11)
Si6 Si7 Si10 C35 164.85(10)
Si9 Si7 Si10 C37 167.14(11)
Si8 Si7 Si10 C37 -76.48(12)
Si6 Si7 Si10 C37 44.24(12)
